data_7062235
loop_
_publ_author_name
'Liang, Zhibing'
'Lin, Lifang'
'Liang, Yuanwei'
'Wang, Yi'

_publ_section_title
;
 Capture of [Bi4]6&#x2212; and [Bi3]5&#x2212; anions by [Rh(L)]+ (L = COD)
 cations in the closo heteroatomic clusters {Bi4[Rh(L)]4}2&#x2212; and
 {Bi3[Rh(L)]3}2&#x2212;
;
_journal_issue 8
_journal_name_full 'New Journal of Chemistry'
_journal_page_first 3993
_journal_page_last 3998
_journal_paper_doi 10.1039/D2NJ05883A
_journal_volume 47
_journal_year 2023
_chemical_formula_moiety 'C24 H36 Bi3 Rh3, 2(C18 H36 K N2 O6), 0.5(C2 H8 N2)'
_chemical_formula_sum 'C61 H112 Bi3 K2 N5 O12 Rh3'
_chemical_formula_weight 2121.42
_space_group_crystal_system triclinic
_space_group_IT_number 2
_space_group_name_Hall '-P 1'
_space_group_name_H-M_alt 'P -1'
_atom_sites_solution_hydrogens mixed
_atom_sites_solution_primary direct
_atom_sites_solution_secondary difmap
_audit_creation_method 'SHELXL & ZCIF'
_audit_update_record
;
2023-01-14 deposited with the CCDC.	2023-01-20 downloaded from the CCDC.
;
_cell_angle_alpha 85.315(2)
_cell_angle_beta 77.690(2)
_cell_angle_gamma 84.060(2)
_cell_formula_units_Z 2
_cell_length_a 10.8655(6)
_cell_length_b 14.0066(8)
_cell_length_c 24.6791(14)
_cell_measurement_reflns_used 101617
_cell_measurement_temperature 150(2)
_cell_measurement_theta_max 17.4
_cell_measurement_theta_min 2.4
_cell_volume 3642.9(4)
_computing_cell_refinement 'Apex2, Saint (Bruker, 2012)'
_computing_data_collection 'Apex2 (Bruker, 2012)'
_computing_data_reduction 'Apex2, Saint'
_computing_molecular_graphics 'Olex2 (Dolomanov, 2009)'
_computing_publication_material 'Apex2, SHELXL, Platon (Spek, 2015)'
_computing_structure_refinement 'ShelXL (Sheldrick, 2015c)'
_computing_structure_solution 'ShelXT (Sheldrick, 2015a)'
_diffrn_ambient_temperature 150(2)
_diffrn_detector 'CCD area detector'
_diffrn_measured_fraction_theta_full 0.976
_diffrn_measured_fraction_theta_max 0.970
_diffrn_measurement_device_type 'Pulatus 1M'
_diffrn_measurement_method '2 \f scans'
_diffrn_measurement_specimen_support 'MiTeGen loop'
_diffrn_orient_matrix_type standard
_diffrn_orient_matrix_UB_11 0.0278476
_diffrn_orient_matrix_UB_12 -0.0695225
_diffrn_orient_matrix_UB_13 -0.0053210
_diffrn_orient_matrix_UB_21 -0.0351813
_diffrn_orient_matrix_UB_22 -0.0158543
_diffrn_orient_matrix_UB_23 0.0402098
_diffrn_orient_matrix_UB_31 -0.0832484
_diffrn_orient_matrix_UB_32 -0.0093345
_diffrn_orient_matrix_UB_33 -0.0090235
_diffrn_radiation_monochromator graphite
_diffrn_radiation_type synchrotron
_diffrn_radiation_wavelength 0.41328
_diffrn_reflns_av_R_equivalents 0.0576
_diffrn_reflns_av_unetI/netI 0.0406
_diffrn_reflns_Laue_measured_fraction_full 0.976
_diffrn_reflns_Laue_measured_fraction_max 0.970
_diffrn_reflns_limit_h_max 15
_diffrn_reflns_limit_h_min -15
_diffrn_reflns_limit_k_max 19
_diffrn_reflns_limit_k_min -19
_diffrn_reflns_limit_l_max 34
_diffrn_reflns_limit_l_min -34
_diffrn_reflns_number 131105
_diffrn_reflns_point_group_measured_fraction_full 0.976
_diffrn_reflns_point_group_measured_fraction_max 0.970
_diffrn_reflns_theta_full 14.357
_diffrn_reflns_theta_max 16.920
_diffrn_reflns_theta_min 1.261
_diffrn_source 'synchrotron line at APS'
_exptl_absorpt_coefficient_mu 2.771
_exptl_absorpt_correction_T_max 0.4235
_exptl_absorpt_correction_T_min 0.3586
_exptl_absorpt_correction_type multi-scan
_exptl_absorpt_process_details 'SADABS (Sheldrick, 1996)'
_exptl_crystal_colour black
_exptl_crystal_density_diffrn 1.934
_exptl_crystal_density_method 'not measured'
_exptl_crystal_description needle
_exptl_crystal_F_000 2062
_exptl_crystal_size_max 0.20
_exptl_crystal_size_mid 0.12
_exptl_crystal_size_min 0.09
_refine_diff_density_max 2.504
_refine_diff_density_min -2.009
_refine_diff_density_rms 0.151
_refine_ls_extinction_coef 0.00891(12)
_refine_ls_extinction_expression Fc^*^=kFc[1+0.001xFc^2^\l^3^/sin(2\q)]^-1/4^
_refine_ls_extinction_method 'SHELXL-2017/1 (Sheldrick 2017)'
_refine_ls_goodness_of_fit_ref 1.000
_refine_ls_hydrogen_treatment constr
_refine_ls_matrix_type full
_refine_ls_number_parameters 776
_refine_ls_number_reflns 20698
_refine_ls_number_restraints 13
_refine_ls_restrained_S_all 1.000
_refine_ls_R_factor_all 0.0261
_refine_ls_R_factor_gt 0.0230
_refine_ls_shift/su_max 0.006
_refine_ls_shift/su_mean 0.000
_refine_ls_structure_factor_coef Fsqd
_refine_ls_weighting_details 'w=1/[\s^2^(Fo^2^)+(0.0096P)^2^+3.9509P] where P=(Fo^2^+2Fc^2^)/3'
_refine_ls_weighting_scheme calc
_refine_ls_wR_factor_gt 0.0536
_refine_ls_wR_factor_ref 0.0547
_reflns_Friedel_coverage 0.000
_reflns_number_gt 18411
_reflns_number_total 20698
_reflns_threshold_expression 'I > 2\s(I)'
_cod_data_source_file d2nj05883a2.cif
_cod_data_source_block GDOU02
_cod_depositor_comments 'Adding full bibliography for 7062234--7062235.cif.'
_cod_original_cell_volume 3643.0(4)
_cod_database_code 7062235
_shelx_shelxl_version_number 2017/1
_shelx_space_group_comment
;
The symmetry employed for this shelxl refinement is uniquely defined
by the following loop, which should always be used as a source of
symmetry information in preference to the above space-group names.
They are only intended as comments.
;

loop_
_space_group_symop_operation_xyz
'x, y, z'
'-x, -y, -z'

loop_
_atom_site_label
_atom_site_type_symbol
_atom_site_fract_x
_atom_site_fract_y
_atom_site_fract_z
_atom_site_U_iso_or_equiv
_atom_site_adp_type
_atom_site_occupancy
_atom_site_site_symmetry_order
_atom_site_calc_flag
_atom_site_refinement_flags_posn
_atom_site_refinement_flags_adp
_atom_site_refinement_flags_occupancy
_atom_site_disorder_assembly
_atom_site_disorder_group
Bi1 Bi 0.29050(2) 0.60465(2) 0.67556(2) 0.01348(3) Uani 1 1 d . . . . .
Bi2 Bi 0.52488(2) 0.55993(2) 0.71979(2) 0.01595(3) Uani 1 1 d . . . . .
Bi3 Bi 0.33549(2) 0.58571(2) 0.82435(2) 0.01512(3) Uani 1 1 d . . . . .
Rh1 Rh 0.35367(2) 0.73249(2) 0.74211(2) 0.01085(4) Uani 1 1 d . . . . .
Rh2 Rh 0.12908(2) 0.62551(2) 0.77723(2) 0.01222(4) Uani 1 1 d . . . . .
Rh3 Rh 0.30488(2) 0.45291(2) 0.75358(2) 0.01225(4) Uani 1 1 d . . . . .
C11 C 0.4793(3) 0.8062(2) 0.77685(14) 0.0223(6) Uani 1 1 d . . . . .
H11 H 0.525780 0.764411 0.802115 0.027 Uiso 1 1 calc R U . . .
C12 C 0.3539(3) 0.8373(2) 0.80179(12) 0.0191(5) Uani 1 1 d . . . . .
H12 H 0.326897 0.813794 0.841518 0.023 Uiso 1 1 calc R U . . .
C13 C 0.2925(3) 0.9358(2) 0.78688(12) 0.0202(6) Uani 1 1 d . . . . .
H13A H 0.358736 0.981175 0.775430 0.024 Uiso 1 1 calc R U . . .
H13B H 0.233085 0.959813 0.820188 0.024 Uiso 1 1 calc R U . . .
C14 C 0.2211(3) 0.9335(2) 0.74006(12) 0.0198(5) Uani 1 1 d . . . . .
H14A H 0.131609 0.923716 0.756536 0.024 Uiso 1 1 calc R U . . .
H14B H 0.223030 0.996668 0.718883 0.024 Uiso 1 1 calc R U . . .
C15 C 0.2749(3) 0.85501(19) 0.70001(11) 0.0152(5) Uani 1 1 d . . . . .
H15 H 0.215622 0.839653 0.676662 0.018 Uiso 1 1 calc R U . . .
C16 C 0.4044(3) 0.8395(2) 0.67451(12) 0.0181(5) Uani 1 1 d . . . . .
H16 H 0.420995 0.814695 0.636519 0.022 Uiso 1 1 calc R U . . .
C17 C 0.5016(3) 0.9034(2) 0.68402(14) 0.0255(6) Uani 1 1 d . . . . .
H17A H 0.459954 0.968588 0.691757 0.031 Uiso 1 1 calc R U . . .
H17B H 0.567789 0.909167 0.649747 0.031 Uiso 1 1 calc R U . . .
C18 C 0.5635(3) 0.8644(3) 0.73217(16) 0.0314(7) Uani 1 1 d . . . . .
H18A H 0.641383 0.823464 0.717437 0.038 Uiso 1 1 calc R U . . .
H18B H 0.588551 0.919029 0.749166 0.038 Uiso 1 1 calc R U . . .
C21 C -0.0034(3) 0.74903(19) 0.77222(11) 0.0159(5) Uani 1 1 d . . . . .
H21 H 0.031994 0.803552 0.746987 0.019 Uiso 1 1 calc R U . . .
C22 C 0.0299(3) 0.74126(19) 0.82465(11) 0.0165(5) Uani 1 1 d . . . . .
H22 H 0.084204 0.791440 0.830424 0.020 Uiso 1 1 calc R U . . .
C23 C -0.0557(3) 0.7037(2) 0.87705(12) 0.0228(6) Uani 1 1 d . . . . .
H23A H -0.126594 0.752992 0.888492 0.027 Uiso 1 1 calc R U . . .
H23B H -0.007425 0.693160 0.907144 0.027 Uiso 1 1 calc R U . . .
C24 C -0.1101(3) 0.6086(2) 0.87010(12) 0.0217(6) Uani 1 1 d . . . . .
H24A H -0.124816 0.570775 0.906221 0.026 Uiso 1 1 calc R U . . .
H24B H -0.192628 0.623490 0.858938 0.026 Uiso 1 1 calc R U . . .
C25 C -0.0214(3) 0.5484(2) 0.82667(12) 0.0198(5) Uani 1 1 d . . . . .
H25 H 0.007204 0.483107 0.841449 0.024 Uiso 1 1 calc R U . . .
C26 C -0.0302(3) 0.5525(2) 0.77015(12) 0.0195(5) Uani 1 1 d . . . . .
H26 H -0.008066 0.489817 0.752170 0.023 Uiso 1 1 calc R U . . .
C27 C -0.1233(3) 0.6216(2) 0.74536(13) 0.0241(6) Uani 1 1 d . . . . .
H27A H -0.208304 0.597709 0.756263 0.029 Uiso 1 1 calc R U . . .
H27B H -0.098170 0.622980 0.704336 0.029 Uiso 1 1 calc R U . . .
C28 C -0.1305(3) 0.7240(2) 0.76405(12) 0.0204(6) Uani 1 1 d . . . . .
H28A H -0.159476 0.770057 0.735800 0.025 Uiso 1 1 calc R U . . .
H28B H -0.193353 0.730090 0.799382 0.025 Uiso 1 1 calc R U . . .
C31 C 0.2260(3) 0.3587(2) 0.70796(13) 0.0228(6) Uani 1 1 d . . . . .
H31 H 0.182571 0.391946 0.678855 0.027 Uiso 1 1 calc R U . . .
C32 C 0.3596(3) 0.3481(2) 0.69251(12) 0.0208(6) Uani 1 1 d . . . . .
H32 H 0.393866 0.375885 0.654290 0.025 Uiso 1 1 calc R U . . .
C33 C 0.4444(3) 0.2648(2) 0.71219(13) 0.0278(7) Uani 1 1 d . . . . .
H33A H 0.435137 0.206427 0.693849 0.033 Uiso 1 1 calc R U . . .
H33B H 0.533582 0.279860 0.700353 0.033 Uiso 1 1 calc R U . . .
C34 C 0.4155(3) 0.2434(2) 0.77440(14) 0.0257(6) Uani 1 1 d . . . . .
H34A H 0.493779 0.215735 0.786334 0.031 Uiso 1 1 calc R U . . .
H34B H 0.353134 0.194744 0.783861 0.031 Uiso 1 1 calc R U . . .
C35 C 0.3636(3) 0.3322(2) 0.80580(12) 0.0196(5) Uani 1 1 d . . . . .
H35 H 0.414584 0.348510 0.832484 0.024 Uiso 1 1 calc R U . . .
C36 C 0.2312(3) 0.3568(2) 0.82210(13) 0.0223(6) Uani 1 1 d . . . . .
H36 H 0.204523 0.387092 0.858567 0.027 Uiso 1 1 calc R U . . .
C37 C 0.1336(3) 0.2988(2) 0.80789(15) 0.0307(7) Uani 1 1 d . . . . .
H37A H 0.048597 0.331861 0.820915 0.037 Uiso 1 1 calc R U . . .
H37B H 0.136810 0.235146 0.828386 0.037 Uiso 1 1 calc R U . . .
C38 C 0.1512(3) 0.2838(2) 0.74602(16) 0.0310(7) Uani 1 1 d . . . . .
H38A H 0.066884 0.285077 0.736648 0.037 Uiso 1 1 calc R U . . .
H38B H 0.195308 0.219293 0.738603 0.037 Uiso 1 1 calc R U . . .
K1 K 0.95185(6) 0.73672(4) 0.46464(2) 0.01783(11) Uani 1 1 d . . . . .
C1A C 1.2286(3) 0.8679(3) 0.38256(14) 0.0292(7) Uani 1 1 d . . . . .
H1A1 H 1.239929 0.830846 0.349104 0.035 Uiso 1 1 calc R U . . .
H1A2 H 1.304924 0.902757 0.379223 0.035 Uiso 1 1 calc R U . . .
C2A C 1.1148(4) 0.9401(2) 0.38442(16) 0.0314(7) Uani 1 1 d . . . . .
H2A1 H 1.100709 0.975903 0.418496 0.038 Uiso 1 1 calc R U . . .
H2A2 H 1.130088 0.986865 0.351910 0.038 Uiso 1 1 calc R U . . .
O3A O 1.0064(2) 0.89250(16) 0.38398(10) 0.0266(5) Uani 1 1 d . . . . .
C4A C 0.8984(4) 0.9597(2) 0.38451(15) 0.0311(7) Uani 1 1 d . . . . .
H4A1 H 0.915366 1.007256 0.352476 0.037 Uiso 1 1 calc R U . . .
H4A2 H 0.880362 0.994641 0.419010 0.037 Uiso 1 1 calc R U . . .
C5A C 0.7869(4) 0.9081(3) 0.38142(14) 0.0320(7) Uani 1 1 d . . . . .
H5A1 H 0.716038 0.955282 0.375281 0.038 Uiso 1 1 calc R U . . .
H5A2 H 0.808929 0.866086 0.349771 0.038 Uiso 1 1 calc R U . . .
O6A O 0.7494(2) 0.85168(18) 0.43176(10) 0.0297(5) Uani 1 1 d . . . . .
C7A C 0.6412(4) 0.8032(3) 0.42986(16) 0.0359(8) Uani 1 1 d . . . . .
H7A1 H 0.663061 0.756505 0.400517 0.043 Uiso 1 1 calc R U . . .
H7A2 H 0.572517 0.850200 0.421123 0.043 Uiso 1 1 calc R U . . .
C8A C 0.5978(3) 0.7514(3) 0.48572(16) 0.0364(8) Uani 1 1 d . . . . .
H8A1 H 0.584371 0.797976 0.514970 0.044 Uiso 1 1 calc R U . . .
H8A2 H 0.515619 0.726074 0.486568 0.044 Uiso 1 1 calc R U . . .
N9A N 0.6876(3) 0.6721(2) 0.49829(11) 0.0256(6) Uani 1 1 d . . . . .
C10A C 0.6634(3) 0.6450(3) 0.55813(13) 0.0293(7) Uani 1 1 d . . . . .
H10A H 0.709811 0.581762 0.564285 0.035 Uiso 1 1 calc R U . . .
H10B H 0.572027 0.637917 0.571430 0.035 Uiso 1 1 calc R U . . .
C11A C 0.7025(3) 0.7169(3) 0.59182(13) 0.0295(7) Uani 1 1 d . . . . .
H11A H 0.660467 0.781314 0.584368 0.035 Uiso 1 1 calc R U . . .
H11B H 0.676063 0.698490 0.631903 0.035 Uiso 1 1 calc R U . . .
O12A O 0.8358(2) 0.71997(16) 0.57769(8) 0.0222(4) Uani 1 1 d . . . . .
C13A C 0.8744(4) 0.7868(3) 0.60971(13) 0.0294(7) Uani 1 1 d . . . . .
H13C H 0.836954 0.773807 0.649529 0.035 Uiso 1 1 calc R U . . .
H13D H 0.843651 0.852864 0.598455 0.035 Uiso 1 1 calc R U . . .
C14A C 1.0142(4) 0.7790(2) 0.60151(13) 0.0281(7) Uani 1 1 d . . . . .
H14C H 1.039936 0.819756 0.627364 0.034 Uiso 1 1 calc R U . . .
H14D H 1.046112 0.711562 0.609326 0.034 Uiso 1 1 calc R U . . .
O15A O 1.0662(2) 0.80944(17) 0.54574(9) 0.0261(5) Uani 1 1 d . . . . .
C16A C 1.2012(3) 0.8009(2) 0.53478(13) 0.0268(7) Uani 1 1 d . . . . .
H16A H 1.233747 0.732269 0.535657 0.032 Uiso 1 1 calc R U . . .
H16B H 1.231313 0.832453 0.563385 0.032 Uiso 1 1 calc R U . . .
C17A C 1.2478(3) 0.8487(2) 0.47813(14) 0.0269(6) Uani 1 1 d . . . . .
H17C H 1.210064 0.916150 0.477489 0.032 Uiso 1 1 calc R U . . .
H17D H 1.340651 0.850103 0.471974 0.032 Uiso 1 1 calc R U . . .
N18A N 1.2175(2) 0.80087(19) 0.43190(10) 0.0211(5) Uani 1 1 d . . . . .
C19A C 1.3040(3) 0.7134(2) 0.41997(13) 0.0244(6) Uani 1 1 d . . . . .
H19A H 1.310405 0.677073 0.455522 0.029 Uiso 1 1 calc R U . . .
H19B H 1.389172 0.732677 0.402330 0.029 Uiso 1 1 calc R U . . .
C20A C 1.2637(3) 0.6480(2) 0.38257(13) 0.0259(6) Uani 1 1 d . . . . .
H20A H 1.250255 0.684640 0.347965 0.031 Uiso 1 1 calc R U . . .
H20B H 1.330834 0.595306 0.372462 0.031 Uiso 1 1 calc R U . . .
O21A O 1.1498(2) 0.60892(16) 0.41045(9) 0.0221(4) Uani 1 1 d . . . . .
C22A C 1.1039(3) 0.5523(3) 0.37476(14) 0.0296(7) Uani 1 1 d . . . . .
H22A H 1.173074 0.506373 0.356768 0.036 Uiso 1 1 calc R U . . .
H22B H 1.073378 0.594467 0.345287 0.036 Uiso 1 1 calc R U . . .
C23A C 0.9987(3) 0.4987(2) 0.40777(16) 0.0314(7) Uani 1 1 d . . . . .
H23C H 0.970437 0.455801 0.383776 0.038 Uiso 1 1 calc R U . . .
H23D H 1.027959 0.458647 0.438307 0.038 Uiso 1 1 calc R U . . .
O24A O 0.8975(2) 0.56530(15) 0.42984(9) 0.0230(4) Uani 1 1 d . . . . .
C25A C 0.7918(3) 0.5178(2) 0.46067(13) 0.0278(7) Uani 1 1 d . . . . .
H25A H 0.807880 0.493215 0.497518 0.033 Uiso 1 1 calc R U . . .
H25B H 0.778198 0.462710 0.440615 0.033 Uiso 1 1 calc R U . . .
C26A C 0.6771(3) 0.5889(3) 0.46761(14) 0.0303(7) Uani 1 1 d . . . . .
H26A H 0.662005 0.612027 0.430388 0.036 Uiso 1 1 calc R U . . .
H26B H 0.602692 0.555668 0.487399 0.036 Uiso 1 1 calc R U . . .
K2 K 0.66159(6) 0.17921(4) 0.91048(2) 0.01816(11) Uani 1 1 d . . . . .
C1B C 0.9141(3) 0.0904(2) 0.78853(14) 0.0285(7) Uani 1 1 d . . . . .
H1B1 H 0.944658 0.044727 0.758996 0.034 Uiso 1 1 calc R U . . .
H1B2 H 0.988923 0.114067 0.798214 0.034 Uiso 1 1 calc R U . . .
C2B C 0.8363(3) 0.1742(2) 0.76648(13) 0.0240(6) Uani 1 1 d . . . . .
H2B1 H 0.884584 0.202057 0.731131 0.029 Uiso 1 1 calc R U . . .
H2B2 H 0.757475 0.152699 0.759437 0.029 Uiso 1 1 calc R U . . .
O3B O 0.8072(2) 0.24410(15) 0.80708(9) 0.0215(4) Uani 1 1 d . . . . .
C4B C 0.7574(3) 0.3344(2) 0.78539(13) 0.0264(7) Uani 1 1 d . . . . .
H4B1 H 0.681276 0.325575 0.770990 0.032 Uiso 1 1 calc R U . . .
H4B2 H 0.821209 0.360701 0.754460 0.032 Uiso 1 1 calc R U . . .
C5B C 0.7243(3) 0.4020(2) 0.83094(14) 0.0260(6) Uani 1 1 d . . . . .
H5B1 H 0.798992 0.407276 0.847166 0.031 Uiso 1 1 calc R U . . .
H5B2 H 0.696685 0.466720 0.816216 0.031 Uiso 1 1 calc R U . . .
O6B O 0.6253(2) 0.36594(14) 0.87208(8) 0.0201(4) Uani 1 1 d . . . . .
C7B C 0.5719(3) 0.4360(2) 0.91112(13) 0.0243(6) Uani 1 1 d . . . . .
H7B1 H 0.550373 0.497880 0.891369 0.029 Uiso 1 1 calc R U . . .
H7B2 H 0.633508 0.446656 0.933871 0.029 Uiso 1 1 calc R U . . .
C8B C 0.4545(4) 0.4001(2) 0.94784(14) 0.0300(7) Uani 1 1 d . . . . .
H8B1 H 0.410548 0.452044 0.971638 0.036 Uiso 1 1 calc R U . . .
H8B2 H 0.396914 0.385037 0.924186 0.036 Uiso 1 1 calc R U . . .
N9B N 0.4800(3) 0.3143(2) 0.98347(11) 0.0320(7) Uani 1 1 d . . . . .
C10B C 0.3605(4) 0.2717(3) 1.00769(18) 0.0485(12) Uani 1 1 d . . . . .
H10C H 0.295278 0.323686 1.021582 0.058 Uiso 1 1 calc R U . . .
H10D H 0.372963 0.227589 1.039890 0.058 Uiso 1 1 calc R U . . .
C11B C 0.3136(4) 0.2178(3) 0.9678(2) 0.0470(11) Uani 1 1 d . . . . .
H11C H 0.229833 0.195578 0.985253 0.056 Uiso 1 1 calc R U . . .
H11D H 0.304491 0.260000 0.934420 0.056 Uiso 1 1 calc R U . . .
O12B O 0.4020(2) 0.13777(18) 0.95257(12) 0.0358(6) Uani 1 1 d . . . . .
C13B C 0.3601(4) 0.0804(3) 0.91578(19) 0.0409(9) Uani 1 1 d . . . . .
H13E H 0.355924 0.117929 0.880336 0.049 Uiso 1 1 calc R U . . .
H13F H 0.274671 0.060941 0.932714 0.049 Uiso 1 1 calc R U . . .
C14B C 0.4510(4) -0.0058(3) 0.90539(17) 0.0373(8) Uani 1 1 d . . . . .
H14E H 0.462344 -0.039089 0.941186 0.045 Uiso 1 1 calc R U . . .
H14F H 0.417763 -0.050985 0.884359 0.045 Uiso 1 1 calc R U . . .
O15B O 0.5681(2) 0.02213(17) 0.87476(11) 0.0310(5) Uani 1 1 d . . . . .
C16B C 0.6583(4) -0.0591(3) 0.86385(17) 0.0367(9) Uani 1 1 d . . . . .
H16C H 0.619102 -0.111432 0.851002 0.044 Uiso 1 1 calc R U . . .
H16D H 0.687504 -0.083070 0.898251 0.044 Uiso 1 1 calc R U . . .
C17B C 0.7687(4) -0.0295(3) 0.81982(17) 0.0376(9) Uani 1 1 d . . . . .
H17E H 0.825234 -0.087665 0.808364 0.045 Uiso 1 1 calc R U . . .
H17F H 0.736917 -0.000672 0.786899 0.045 Uiso 1 1 calc R U . . .
N18B N 0.8424(3) 0.03947(19) 0.83780(12) 0.0259(6) Uani 1 1 d . . . . .
C19B C 0.9286(3) -0.0119(3) 0.87157(17) 0.0366(9) Uani 1 1 d . . . . .
H19C H 1.000207 -0.045992 0.846601 0.044 Uiso 1 1 calc R U . . .
H19D H 0.882653 -0.060895 0.896981 0.044 Uiso 1 1 calc R U . . .
C20B C 0.9799(3) 0.0531(3) 0.90534(17) 0.0377(9) Uani 1 1 d . . . . .
H20C H 1.049736 0.017657 0.920743 0.045 Uiso 1 1 calc R U . . .
H20D H 1.013805 0.108621 0.881416 0.045 Uiso 1 1 calc R U . . .
O21B O 0.8819(2) 0.08601(18) 0.94920(11) 0.0325(5) Uani 1 1 d . . . . .
C22B C 0.9255(4) 0.1483(3) 0.98311(18) 0.0449(10) Uani 1 1 d . . . . .
H22C H 0.954207 0.206737 0.960664 0.054 Uiso 1 1 calc R U . . .
H22D H 0.997732 0.114960 0.997647 0.054 Uiso 1 1 calc R U . . .
C23B C 0.8202(5) 0.1753(3) 1.02999(17) 0.0456(11) Uani 1 1 d . . . . .
H23E H 0.785907 0.116746 1.050378 0.055 Uiso 1 1 calc R U . . .
H23F H 0.851161 0.212134 1.056160 0.055 Uiso 1 1 calc R U . . .
O24B O 0.7247(3) 0.23199(19) 1.00805(11) 0.0428(7) Uani 1 1 d . . . . .
C25B C 0.6180(5) 0.2597(3) 1.05063(15) 0.0508(13) Uani 1 1 d . . . . .
H25C H 0.647190 0.280434 1.082814 0.061 Uiso 1 1 calc R U . . .
H25D H 0.567192 0.204334 1.063377 0.061 Uiso 1 1 calc R U . . .
C26B C 0.5384(5) 0.3409(3) 1.02782(15) 0.0457(11) Uani 1 1 d . . . . .
H26C H 0.470807 0.364999 1.058514 0.055 Uiso 1 1 calc R U . . .
H26D H 0.591852 0.394166 1.013245 0.055 Uiso 1 1 calc R U . . .
N1C N 0.8525(4) 0.4383(4) 1.0078(2) 0.0671(12) Uani 1 1 d . U . . .
H1C1 H 0.807130 0.474304 0.985647 0.101 Uiso 1 1 d R U . . .
H1C2 H 0.829826 0.459286 1.042735 0.101 Uiso 1 1 d R U . . .
C2C C 0.9866(5) 0.4531(3) 0.99100(19) 0.0519(11) Uani 1 1 d . U . . .
H2C1 H 1.012743 0.452101 0.950075 0.062 Uiso 1 1 calc R U . . .
H2C2 H 1.036643 0.399968 1.007616 0.062 Uiso 1 1 calc R U . . .

loop_
_atom_site_aniso_label
_atom_site_aniso_U_11
_atom_site_aniso_U_22
_atom_site_aniso_U_33
_atom_site_aniso_U_23
_atom_site_aniso_U_13
_atom_site_aniso_U_12
Bi1 0.01231(5) 0.01739(5) 0.01192(4) -0.00225(3) -0.00415(3) -0.00230(3)
Bi2 0.00799(5) 0.01708(5) 0.02244(5) -0.00220(3) -0.00267(3) 0.00028(3)
Bi3 0.01906(5) 0.01451(5) 0.01308(4) -0.00128(3) -0.00723(3) 0.00101(3)
Rh1 0.00812(8) 0.01213(8) 0.01352(8) -0.00099(6) -0.00495(6) -0.00068(6)
Rh2 0.00764(8) 0.01361(9) 0.01485(8) -0.00187(7) -0.00109(6) -0.00017(6)
Rh3 0.00961(9) 0.01229(8) 0.01490(8) -0.00187(6) -0.00193(6) -0.00168(6)
C11 0.0204(15) 0.0191(13) 0.0343(16) -0.0040(11) -0.0196(12) -0.0027(11)
C12 0.0260(15) 0.0161(12) 0.0192(13) -0.0041(10) -0.0117(11) -0.0024(10)
C13 0.0226(15) 0.0158(13) 0.0235(14) -0.0044(10) -0.0064(11) -0.0015(10)
C14 0.0199(14) 0.0162(12) 0.0219(13) 0.0010(10) -0.0039(11) 0.0022(10)
C15 0.0141(12) 0.0162(12) 0.0158(11) 0.0028(9) -0.0062(9) -0.0007(9)
C16 0.0147(13) 0.0211(13) 0.0177(12) 0.0018(10) -0.0016(10) -0.0038(10)
C17 0.0175(14) 0.0229(15) 0.0342(16) -0.0014(12) 0.0018(12) -0.0081(11)
C18 0.0155(15) 0.0327(17) 0.051(2) -0.0043(15) -0.0134(14) -0.0082(12)
C21 0.0135(12) 0.0142(12) 0.0183(12) -0.0007(9) -0.0006(9) 0.0011(9)
C22 0.0167(13) 0.0139(12) 0.0182(12) -0.0042(9) -0.0012(10) -0.0002(9)
C23 0.0271(16) 0.0219(14) 0.0169(13) -0.0024(10) 0.0005(11) -0.0001(11)
C24 0.0170(14) 0.0229(14) 0.0219(13) 0.0004(11) 0.0030(11) -0.0032(11)
C25 0.0146(13) 0.0167(13) 0.0257(14) 0.0001(10) 0.0008(10) -0.0028(10)
C26 0.0120(13) 0.0198(13) 0.0273(14) -0.0068(11) -0.0010(10) -0.0068(10)
C27 0.0177(14) 0.0298(16) 0.0270(15) -0.0059(12) -0.0059(11) -0.0065(11)
C28 0.0130(13) 0.0283(15) 0.0201(13) -0.0035(11) -0.0053(10) 0.0037(11)
C31 0.0239(15) 0.0212(14) 0.0269(15) -0.0073(11) -0.0089(12) -0.0062(11)
C32 0.0250(15) 0.0179(13) 0.0198(13) -0.0058(10) -0.0035(11) -0.0015(11)
C33 0.0294(17) 0.0247(15) 0.0256(15) -0.0055(12) 0.0004(12) 0.0055(12)
C34 0.0283(17) 0.0176(14) 0.0302(16) -0.0020(11) -0.0060(13) 0.0025(11)
C35 0.0220(14) 0.0167(13) 0.0199(13) 0.0010(10) -0.0049(11) -0.0007(10)
C36 0.0229(15) 0.0208(14) 0.0208(13) 0.0016(11) 0.0012(11) -0.0051(11)
C37 0.0246(17) 0.0260(16) 0.0387(18) 0.0020(13) 0.0020(14) -0.0103(13)
C38 0.0246(17) 0.0270(16) 0.044(2) -0.0082(14) -0.0051(14) -0.0129(13)
K1 0.0165(3) 0.0214(3) 0.0157(3) -0.0010(2) -0.0038(2) -0.0013(2)
C1A 0.0262(17) 0.0328(17) 0.0284(16) 0.0035(13) -0.0032(13) -0.0108(13)
C2A 0.0351(19) 0.0239(16) 0.0377(18) 0.0045(13) -0.0120(15) -0.0093(13)
O3A 0.0287(13) 0.0204(11) 0.0319(12) 0.0022(9) -0.0106(10) -0.0018(9)
C4A 0.037(2) 0.0226(15) 0.0340(17) 0.0033(13) -0.0136(15) 0.0037(13)
C5A 0.0322(19) 0.0350(18) 0.0284(16) 0.0079(14) -0.0123(14) 0.0042(14)
O6A 0.0248(12) 0.0371(13) 0.0277(12) 0.0051(10) -0.0110(9) 0.0017(10)
C7A 0.0239(17) 0.048(2) 0.0374(19) 0.0067(16) -0.0134(14) -0.0013(15)
C8A 0.0180(16) 0.052(2) 0.0368(19) 0.0042(16) -0.0036(14) -0.0011(15)
N9A 0.0161(12) 0.0385(15) 0.0211(12) 0.0025(11) -0.0028(10) -0.0038(11)
C10A 0.0217(16) 0.043(2) 0.0228(15) -0.0007(13) 0.0006(12) -0.0139(14)
C11A 0.0255(17) 0.0403(19) 0.0199(14) -0.0034(13) 0.0040(12) -0.0064(14)
O12A 0.0248(11) 0.0244(11) 0.0178(9) -0.0042(8) -0.0029(8) -0.0044(8)
C13A 0.040(2) 0.0306(17) 0.0173(13) -0.0087(12) -0.0004(13) -0.0080(14)
C14A 0.042(2) 0.0287(16) 0.0175(13) -0.0030(12) -0.0110(13) -0.0095(14)
O15A 0.0253(12) 0.0344(12) 0.0208(10) -0.0013(9) -0.0087(9) -0.0047(9)
C16A 0.0255(16) 0.0317(17) 0.0268(15) -0.0086(13) -0.0114(12) -0.0010(13)
C17A 0.0201(15) 0.0298(16) 0.0330(16) -0.0069(13) -0.0068(12) -0.0057(12)
N18A 0.0184(12) 0.0254(13) 0.0204(11) -0.0027(10) -0.0046(9) -0.0044(10)
C19A 0.0139(13) 0.0321(16) 0.0266(15) -0.0068(12) -0.0013(11) -0.0006(11)
C20A 0.0179(15) 0.0329(17) 0.0253(15) -0.0095(12) 0.0019(11) -0.0024(12)
O21A 0.0197(11) 0.0254(11) 0.0216(10) -0.0066(8) -0.0034(8) -0.0020(8)
C22A 0.0259(17) 0.0345(18) 0.0298(16) -0.0176(14) -0.0032(13) -0.0017(13)
C23A 0.0310(18) 0.0233(15) 0.0420(19) -0.0131(14) -0.0083(15) -0.0017(13)
O24A 0.0220(11) 0.0221(11) 0.0255(11) -0.0020(8) -0.0036(8) -0.0062(8)
C25A 0.0315(18) 0.0330(17) 0.0232(14) -0.0018(12) -0.0087(13) -0.0172(14)
C26A 0.0228(16) 0.047(2) 0.0255(15) -0.0013(14) -0.0083(12) -0.0156(14)
K2 0.0213(3) 0.0156(3) 0.0178(3) -0.0034(2) -0.0033(2) -0.0018(2)
C1B 0.0213(16) 0.0281(16) 0.0315(16) -0.0097(13) 0.0070(12) -0.0007(12)
C2B 0.0191(14) 0.0302(16) 0.0220(14) -0.0081(12) 0.0013(11) -0.0054(12)
O3B 0.0203(11) 0.0199(10) 0.0228(10) -0.0013(8) -0.0014(8) -0.0001(8)
C4B 0.0243(16) 0.0279(16) 0.0222(14) 0.0070(12) 0.0011(12) 0.0015(12)
C5B 0.0256(16) 0.0179(14) 0.0305(16) 0.0040(12) 0.0009(12) -0.0020(11)
O6B 0.0220(11) 0.0169(9) 0.0190(9) -0.0009(7) 0.0001(8) -0.0001(8)
C7B 0.0328(17) 0.0159(13) 0.0228(14) -0.0015(11) -0.0062(12) 0.0048(11)
C8B 0.0352(19) 0.0221(15) 0.0260(15) -0.0039(12) 0.0042(13) 0.0086(13)
N9B 0.0500(19) 0.0214(13) 0.0181(12) -0.0022(10) 0.0044(12) 0.0036(12)
C10B 0.053(3) 0.0320(19) 0.040(2) 0.0018(16) 0.0279(19) 0.0058(17)
C11B 0.0229(18) 0.037(2) 0.068(3) 0.0021(19) 0.0163(18) 0.0003(15)
O12B 0.0238(13) 0.0301(13) 0.0488(15) -0.0032(11) 0.0030(11) -0.0024(10)
C13B 0.0230(18) 0.047(2) 0.054(2) 0.0008(18) -0.0087(16) -0.0136(16)
C14B 0.033(2) 0.040(2) 0.041(2) -0.0054(16) -0.0037(16) -0.0190(16)
O15B 0.0273(13) 0.0282(12) 0.0382(13) -0.0074(10) -0.0007(10) -0.0136(10)
C16B 0.041(2) 0.0231(16) 0.045(2) -0.0133(15) 0.0030(16) -0.0160(14)
C17B 0.041(2) 0.0268(17) 0.043(2) -0.0204(15) 0.0081(16) -0.0125(15)
N18B 0.0234(14) 0.0176(12) 0.0335(14) -0.0077(10) 0.0042(11) -0.0030(10)
C19B 0.0255(17) 0.0236(16) 0.052(2) 0.0017(15) 0.0056(15) 0.0091(13)
C20B 0.0171(16) 0.041(2) 0.052(2) 0.0147(17) -0.0073(15) -0.0003(14)
O21B 0.0230(12) 0.0335(13) 0.0445(15) 0.0030(11) -0.0146(11) -0.0067(10)
C22B 0.043(2) 0.051(2) 0.052(2) 0.0148(19) -0.033(2) -0.0239(19)
C23B 0.070(3) 0.042(2) 0.038(2) 0.0075(17) -0.036(2) -0.022(2)
O24B 0.079(2) 0.0292(13) 0.0264(12) -0.0043(10) -0.0286(13) 0.0028(13)
C25B 0.105(4) 0.0309(19) 0.0184(16) -0.0062(14) -0.021(2) 0.004(2)
C26B 0.092(4) 0.0242(17) 0.0189(15) -0.0076(13) -0.0110(18) 0.0083(19)
N1C 0.055(3) 0.080(3) 0.060(3) 0.009(2) -0.005(2) -0.003(2)
C2C 0.057(3) 0.053(3) 0.040(2) 0.0109(19) -0.007(2) 0.004(2)

loop_
_atom_type_symbol
_atom_type_description
_atom_type_scat_dispersion_real
_atom_type_scat_dispersion_imag
_atom_type_scat_source
C C -0.0001 0.0005 'International Tables Vol C Tables 4.2.6.8 and 6.1.1.4'
H H 0.0000 0.0000 'International Tables Vol C Tables 4.2.6.8 and 6.1.1.4'
N N 0.0005 0.0010 'International Tables Vol C Tables 4.2.6.8 and 6.1.1.4'
O O 0.0017 0.0018 'International Tables Vol C Tables 4.2.6.8 and 6.1.1.4'
K K 0.0813 0.0850 'International Tables Vol C Tables 4.2.6.8 and 6.1.1.4'
Rh Rh -0.3395 2.3831 'International Tables Vol C Tables 4.2.6.8 and 6.1.1.4'
Bi Bi -0.5768 4.4293 'International Tables Vol C Tables 4.2.6.8 and 6.1.1.4'

loop_
_geom_angle_atom_site_label_1
_geom_angle_atom_site_label_2
_geom_angle_atom_site_label_3
_geom_angle
_geom_angle_site_symmetry_1
_geom_angle_site_symmetry_3
_geom_angle_publ_flag
Rh1 Bi1 Rh2 64.278(7) . . ?
Rh1 Bi1 Rh3 92.450(7) . . ?
Rh2 Bi1 Rh3 64.322(7) . . ?
Rh1 Bi1 Bi2 60.933(5) . . ?
Rh2 Bi1 Bi2 96.089(7) . . ?
Rh3 Bi1 Bi2 60.387(6) . . ?
Rh3 Bi2 Rh1 86.866(7) . . ?
Rh3 Bi2 Bi3 55.947(6) . . ?
Rh1 Bi2 Bi3 56.111(5) . . ?
Rh3 Bi2 Bi1 56.297(6) . . ?
Rh1 Bi2 Bi1 55.902(5) . . ?
Bi3 Bi2 Bi1 79.513(6) . . ?
Rh2 Bi3 Rh3 64.964(7) . . ?
Rh2 Bi3 Rh1 64.582(7) . . ?
Rh3 Bi3 Rh1 92.788(8) . . ?
Rh2 Bi3 Bi2 96.925(7) . . ?
Rh3 Bi3 Bi2 60.723(6) . . ?
Rh1 Bi3 Bi2 61.004(5) . . ?
C15 Rh1 C11 97.07(11) . . ?
C15 Rh1 C12 81.65(11) . . ?
C11 Rh1 C12 38.21(12) . . ?
C15 Rh1 C16 38.43(10) . . ?
C11 Rh1 C16 81.11(12) . . ?
C12 Rh1 C16 90.25(11) . . ?
C15 Rh1 Bi1 93.60(8) . . ?
C11 Rh1 Bi1 155.75(9) . . ?
C12 Rh1 Bi1 165.99(8) . . ?
C16 Rh1 Bi1 94.18(8) . . ?
C15 Rh1 Bi3 151.91(7) . . ?
C11 Rh1 Bi3 93.70(9) . . ?
C12 Rh1 Bi3 91.19(8) . . ?
C16 Rh1 Bi3 169.58(8) . . ?
Bi1 Rh1 Bi3 86.855(7) . . ?
C15 Rh1 Bi2 140.88(7) . . ?
C11 Rh1 Bi2 95.58(8) . . ?
C12 Rh1 Bi2 127.68(8) . . ?
C16 Rh1 Bi2 108.41(7) . . ?
Bi1 Rh1 Bi2 63.166(6) . . ?
Bi3 Rh1 Bi2 62.885(6) . . ?
C15 Rh1 Rh2 99.70(8) . . ?
C11 Rh1 Rh2 140.23(9) . . ?
C12 Rh1 Rh2 109.74(9) . . ?
C16 Rh1 Rh2 131.58(8) . . ?
Bi1 Rh1 Rh2 57.876(6) . . ?
Bi3 Rh1 Rh2 57.178(6) . . ?
Bi2 Rh1 Rh2 93.677(8) . . ?
C22 Rh2 C26 98.62(11) . . ?
C22 Rh2 C21 38.41(10) . . ?
C26 Rh2 C21 81.60(11) . . ?
C22 Rh2 C25 81.83(11) . . ?
C26 Rh2 C25 38.45(11) . . ?
C21 Rh2 C25 89.33(11) . . ?
C22 Rh2 Bi3 101.15(8) . . ?
C26 Rh2 Bi3 136.68(8) . . ?
C21 Rh2 Bi3 134.44(8) . . ?
C25 Rh2 Bi3 107.69(8) . . ?
C22 Rh2 Bi1 137.15(8) . . ?
C26 Rh2 Bi1 103.28(8) . . ?
C21 Rh2 Bi1 109.66(7) . . ?
C25 Rh2 Bi1 135.60(8) . . ?
Bi3 Rh2 Bi1 87.473(7) . . ?
C22 Rh2 Rh1 91.24(8) . . ?
C26 Rh2 Rh1 158.58(8) . . ?
C21 Rh2 Rh1 94.88(8) . . ?
C25 Rh2 Rh1 162.96(8) . . ?
Bi3 Rh2 Rh1 58.241(6) . . ?
Bi1 Rh2 Rh1 57.846(6) . . ?
C22 Rh2 Rh3 156.69(8) . . ?
C26 Rh2 Rh3 92.49(8) . . ?
C21 Rh2 Rh3 164.86(7) . . ?
C25 Rh2 Rh3 94.69(8) . . ?
Bi3 Rh2 Rh3 57.782(6) . . ?
Bi1 Rh2 Rh3 57.974(6) . . ?
Rh1 Rh2 Rh3 85.516(8) . . ?
C32 Rh3 C36 97.21(12) . . ?
C32 Rh3 C31 38.50(12) . . ?
C36 Rh3 C31 82.37(12) . . ?
C32 Rh3 C35 80.95(11) . . ?
C36 Rh3 C35 38.53(11) . . ?
C31 Rh3 C35 90.92(12) . . ?
C32 Rh3 Bi3 157.54(9) . . ?
C36 Rh3 Bi3 91.27(9) . . ?
C31 Rh3 Bi3 163.96(9) . . ?
C35 Rh3 Bi3 93.23(8) . . ?
C32 Rh3 Bi1 93.69(8) . . ?
C36 Rh3 Bi1 155.09(9) . . ?
C31 Rh3 Bi1 92.59(9) . . ?
C35 Rh3 Bi1 166.37(8) . . ?
Bi3 Rh3 Bi1 86.992(7) . . ?
C32 Rh3 Bi2 96.99(9) . . ?
C36 Rh3 Bi2 136.61(9) . . ?
C31 Rh3 Bi2 130.25(9) . . ?
C35 Rh3 Bi2 104.69(8) . . ?
Bi3 Rh3 Bi2 63.331(6) . . ?
Bi1 Rh3 Bi2 63.317(6) . . ?
C32 Rh3 Rh2 139.83(8) . . ?
C36 Rh3 Rh2 100.91(8) . . ?
C31 Rh3 Rh2 109.37(9) . . ?
C35 Rh3 Rh2 132.86(8) . . ?
Bi3 Rh3 Rh2 57.255(6) . . ?
Bi1 Rh3 Rh2 57.703(6) . . ?
Bi2 Rh3 Rh2 93.940(8) . . ?
C12 C11 C18 124.2(3) . . ?
C12 C11 Rh1 71.60(16) . . ?
C18 C11 Rh1 111.1(2) . . ?
C12 C11 H11 114.1 . . ?
C18 C11 H11 114.1 . . ?
Rh1 C11 H11 114.1 . . ?
C11 C12 C13 121.9(3) . . ?
C11 C12 Rh1 70.19(16) . . ?
C13 C12 Rh1 113.13(19) . . ?
C11 C12 H12 114.6 . . ?
C13 C12 H12 114.6 . . ?
Rh1 C12 H12 114.6 . . ?
C12 C13 C14 112.4(2) . . ?
C12 C13 H13A 109.1 . . ?
C14 C13 H13A 109.1 . . ?
C12 C13 H13B 109.1 . . ?
C14 C13 H13B 109.1 . . ?
H13A C13 H13B 107.9 . . ?
C15 C14 C13 113.7(2) . . ?
C15 C14 H14A 108.8 . . ?
C13 C14 H14A 108.8 . . ?
C15 C14 H14B 108.8 . . ?
C13 C14 H14B 108.8 . . ?
H14A C14 H14B 107.7 . . ?
C16 C15 C14 124.1(3) . . ?
C16 C15 Rh1 72.21(16) . . ?
C14 C15 Rh1 110.78(18) . . ?
C16 C15 H15 114.1 . . ?
C14 C15 H15 114.1 . . ?
Rh1 C15 H15 114.1 . . ?
C15 C16 C17 121.6(3) . . ?
C15 C16 Rh1 69.35(15) . . ?
C17 C16 Rh1 113.4(2) . . ?
C15 C16 H16 114.8 . . ?
C17 C16 H16 114.8 . . ?
Rh1 C16 H16 114.8 . . ?
C16 C17 C18 112.3(3) . . ?
C16 C17 H17A 109.1 . . ?
C18 C17 H17A 109.1 . . ?
C16 C17 H17B 109.1 . . ?
C18 C17 H17B 109.1 . . ?
H17A C17 H17B 107.9 . . ?
C11 C18 C17 113.9(3) . . ?
C11 C18 H18A 108.8 . . ?
C17 C18 H18A 108.8 . . ?
C11 C18 H18B 108.8 . . ?
C17 C18 H18B 108.8 . . ?
H18A C18 H18B 107.7 . . ?
C22 C21 C28 122.6(2) . . ?
C22 C21 Rh2 70.46(15) . . ?
C28 C21 Rh2 113.22(19) . . ?
C22 C21 H21 114.3 . . ?
C28 C21 H21 114.3 . . ?
Rh2 C21 H21 114.3 . . ?
C21 C22 C23 122.9(3) . . ?
C21 C22 Rh2 71.13(15) . . ?
C23 C22 Rh2 110.92(18) . . ?
C21 C22 H22 114.7 . . ?
C23 C22 H22 114.7 . . ?
Rh2 C22 H22 114.7 . . ?
C22 C23 C24 113.3(2) . . ?
C22 C23 H23A 108.9 . . ?
C24 C23 H23A 108.9 . . ?
C22 C23 H23B 108.9 . . ?
C24 C23 H23B 108.9 . . ?
H23A C23 H23B 107.7 . . ?
C25 C24 C23 112.0(2) . . ?
C25 C24 H24A 109.2 . . ?
C23 C24 H24A 109.2 . . ?
C25 C24 H24B 109.2 . . ?
C23 C24 H24B 109.2 . . ?
H24A C24 H24B 107.9 . . ?
C26 C25 C24 123.6(3) . . ?
C26 C25 Rh2 70.48(16) . . ?
C24 C25 Rh2 113.38(19) . . ?
C26 C25 H25 114.0 . . ?
C24 C25 H25 114.0 . . ?
Rh2 C25 H25 114.0 . . ?
C25 C26 C27 123.7(3) . . ?
C25 C26 Rh2 71.07(17) . . ?
C27 C26 Rh2 109.8(2) . . ?
C25 C26 H26 114.7 . . ?
C27 C26 H26 114.7 . . ?
Rh2 C26 H26 114.7 . . ?
C26 C27 C28 112.9(2) . . ?
C26 C27 H27A 109.0 . . ?
C28 C27 H27A 109.0 . . ?
C26 C27 H27B 109.0 . . ?
C28 C27 H27B 109.0 . . ?
H27A C27 H27B 107.8 . . ?
C21 C28 C27 111.7(2) . . ?
C21 C28 H28A 109.3 . . ?
C27 C28 H28A 109.3 . . ?
C21 C28 H28B 109.3 . . ?
C27 C28 H28B 109.3 . . ?
H28A C28 H28B 107.9 . . ?
C32 C31 C38 122.1(3) . . ?
C32 C31 Rh3 70.27(17) . . ?
C38 C31 Rh3 112.3(2) . . ?
C32 C31 H31 114.8 . . ?
C38 C31 H31 114.8 . . ?
Rh3 C31 H31 114.8 . . ?
C31 C32 C33 125.2(3) . . ?
C31 C32 Rh3 71.23(16) . . ?
C33 C32 Rh3 111.0(2) . . ?
C31 C32 H32 113.9 . . ?
C33 C32 H32 113.9 . . ?
Rh3 C32 H32 113.9 . . ?
C34 C33 C32 113.7(2) . . ?
C34 C33 H33A 108.8 . . ?
C32 C33 H33A 108.8 . . ?
C34 C33 H33B 108.8 . . ?
C32 C33 H33B 108.8 . . ?
H33A C33 H33B 107.7 . . ?
C33 C34 C35 112.4(3) . . ?
C33 C34 H34A 109.1 . . ?
C35 C34 H34A 109.1 . . ?
C33 C34 H34B 109.1 . . ?
C35 C34 H34B 109.1 . . ?
H34A C34 H34B 107.9 . . ?
C36 C35 C34 121.5(3) . . ?
C36 C35 Rh3 69.74(16) . . ?
C34 C35 Rh3 113.5(2) . . ?
C36 C35 H35 114.8 . . ?
C34 C35 H35 114.8 . . ?
Rh3 C35 H35 114.8 . . ?
C35 C36 C37 122.8(3) . . ?
C35 C36 Rh3 71.72(16) . . ?
C37 C36 Rh3 111.1(2) . . ?
C35 C36 H36 114.5 . . ?
C37 C36 H36 114.5 . . ?
Rh3 C36 H36 114.5 . . ?
C36 C37 C38 114.2(3) . . ?
C36 C37 H37A 108.7 . . ?
C38 C37 H37A 108.7 . . ?
C36 C37 H37B 108.7 . . ?
C38 C37 H37B 108.7 . . ?
H37A C37 H37B 107.6 . . ?
C37 C38 C31 114.2(3) . . ?
C37 C38 H38A 108.7 . . ?
C31 C38 H38A 108.7 . . ?
C37 C38 H38B 108.7 . . ?
C31 C38 H38B 108.7 . . ?
H38A C38 H38B 107.6 . . ?
O24A K1 O12A 100.44(7) . . ?
O24A K1 O6A 96.41(8) . . ?
O12A K1 O6A 95.32(7) . . ?
O24A K1 O21A 60.07(7) . . ?
O12A K1 O21A 125.30(7) . . ?
O6A K1 O21A 134.46(7) . . ?
O24A K1 O3A 118.55(7) . . ?
O12A K1 O3A 135.28(7) . . ?
O6A K1 O3A 61.28(7) . . ?
O21A K1 O3A 94.43(7) . . ?
O24A K1 O15A 141.26(7) . . ?
O12A K1 O15A 60.16(7) . . ?
O6A K1 O15A 117.28(7) . . ?
O21A K1 O15A 101.88(7) . . ?
O3A K1 O15A 95.37(7) . . ?
O24A K1 N9A 59.61(7) . . ?
O12A K1 N9A 60.49(7) . . ?
O6A K1 N9A 60.49(8) . . ?
O21A K1 N9A 119.12(7) . . ?
O3A K1 N9A 120.78(7) . . ?
O15A K1 N9A 119.91(7) . . ?
O24A K1 N18A 120.48(7) . . ?
O12A K1 N18A 119.03(7) . . ?
O6A K1 N18A 119.92(8) . . ?
O21A K1 N18A 60.89(7) . . ?
O3A K1 N18A 59.69(7) . . ?
O15A K1 N18A 59.67(7) . . ?
N9A K1 N18A 179.47(8) . . ?
N18A C1A C2A 112.9(3) . . ?
N18A C1A H1A1 109.0 . . ?
C2A C1A H1A1 109.0 . . ?
N18A C1A H1A2 109.0 . . ?
C2A C1A H1A2 109.0 . . ?
H1A1 C1A H1A2 107.8 . . ?
O3A C2A C1A 110.1(3) . . ?
O3A C2A H2A1 109.7 . . ?
C1A C2A H2A1 109.6 . . ?
O3A C2A H2A2 109.7 . . ?
C1A C2A H2A2 109.7 . . ?
H2A1 C2A H2A2 108.2 . . ?
C2A O3A C4A 110.9(3) . . ?
C2A O3A K1 117.03(19) . . ?
C4A O3A K1 111.3(2) . . ?
O3A C4A C5A 109.8(3) . . ?
O3A C4A H4A1 109.7 . . ?
C5A C4A H4A1 109.7 . . ?
O3A C4A H4A2 109.7 . . ?
C5A C4A H4A2 109.7 . . ?
H4A1 C4A H4A2 108.2 . . ?
O6A C5A C4A 109.7(3) . . ?
O6A C5A H5A1 109.7 . . ?
C4A C5A H5A1 109.7 . . ?
O6A C5A H5A2 109.7 . . ?
C4A C5A H5A2 109.7 . . ?
H5A1 C5A H5A2 108.2 . . ?
C5A O6A C7A 110.4(3) . . ?
C5A O6A K1 113.08(19) . . ?
C7A O6A K1 115.9(2) . . ?
O6A C7A C8A 108.6(3) . . ?
O6A C7A H7A1 110.0 . . ?
C8A C7A H7A1 110.0 . . ?
O6A C7A H7A2 110.0 . . ?
C8A C7A H7A2 110.0 . . ?
H7A1 C7A H7A2 108.3 . . ?
N9A C8A C7A 113.2(3) . . ?
N9A C8A H8A1 108.9 . . ?
C7A C8A H8A1 108.9 . . ?
N9A C8A H8A2 108.9 . . ?
C7A C8A H8A2 108.9 . . ?
H8A1 C8A H8A2 107.8 . . ?
C8A N9A C26A 109.6(3) . . ?
C8A N9A C10A 110.8(3) . . ?
C26A N9A C10A 109.5(3) . . ?
C8A N9A K1 108.7(2) . . ?
C26A N9A K1 110.17(19) . . ?
C10A N9A K1 108.02(19) . . ?
N9A C10A C11A 113.3(3) . . ?
N9A C10A H10A 108.9 . . ?
C11A C10A H10A 108.9 . . ?
N9A C10A H10B 108.9 . . ?
C11A C10A H10B 108.9 . . ?
H10A C10A H10B 107.7 . . ?
O12A C11A C10A 109.7(3) . . ?
O12A C11A H11A 109.7 . . ?
C10A C11A H11A 109.7 . . ?
O12A C11A H11B 109.7 . . ?
C10A C11A H11B 109.7 . . ?
H11A C11A H11B 108.2 . . ?
C11A O12A C13A 110.4(2) . . ?
C11A O12A K1 118.10(18) . . ?
C13A O12A K1 113.01(18) . . ?
O12A C13A C14A 110.4(3) . . ?
O12A C13A H13C 109.6 . . ?
C14A C13A H13C 109.6 . . ?
O12A C13A H13D 109.6 . . ?
C14A C13A H13D 109.6 . . ?
H13C C13A H13D 108.1 . . ?
O15A C14A C13A 109.0(3) . . ?
O15A C14A H14C 109.9 . . ?
C13A C14A H14C 109.9 . . ?
O15A C14A H14D 109.9 . . ?
C13A C14A H14D 109.9 . . ?
H14C C14A H14D 108.3 . . ?
C14A O15A C16A 111.7(2) . . ?
C14A O15A K1 114.21(18) . . ?
C16A O15A K1 116.22(17) . . ?
O15A C16A C17A 108.1(3) . . ?
O15A C16A H16A 110.1 . . ?
C17A C16A H16A 110.1 . . ?
O15A C16A H16B 110.1 . . ?
C17A C16A H16B 110.1 . . ?
H16A C16A H16B 108.4 . . ?
N18A C17A C16A 114.1(3) . . ?
N18A C17A H17C 108.7 . . ?
C16A C17A H17C 108.7 . . ?
N18A C17A H17D 108.7 . . ?
C16A C17A H17D 108.7 . . ?
H17C C17A H17D 107.6 . . ?
C1A N18A C19A 110.4(2) . . ?
C1A N18A C17A 109.2(3) . . ?
C19A N18A C17A 110.0(2) . . ?
C1A N18A K1 110.31(19) . . ?
C19A N18A K1 106.71(18) . . ?
C17A N18A K1 110.13(18) . . ?
N18A C19A C20A 114.1(3) . . ?
N18A C19A H19A 108.7 . . ?
C20A C19A H19A 108.7 . . ?
N18A C19A H19B 108.7 . . ?
C20A C19A H19B 108.7 . . ?
H19A C19A H19B 107.6 . . ?
O21A C20A C19A 109.6(2) . . ?
O21A C20A H20A 109.8 . . ?
C19A C20A H20A 109.8 . . ?
O21A C20A H20B 109.8 . . ?
C19A C20A H20B 109.8 . . ?
H20A C20A H20B 108.2 . . ?
C20A O21A C22A 111.1(2) . . ?
C20A O21A K1 117.71(17) . . ?
C22A O21A K1 110.20(18) . . ?
O21A C22A C23A 109.5(3) . . ?
O21A C22A H22A 109.8 . . ?
C23A C22A H22A 109.8 . . ?
O21A C22A H22B 109.8 . . ?
C23A C22A H22B 109.8 . . ?
H22A C22A H22B 108.2 . . ?
O24A C23A C22A 108.9(3) . . ?
O24A C23A H23C 109.9 . . ?
C22A C23A H23C 109.9 . . ?
O24A C23A H23D 109.9 . . ?
C22A C23A H23D 109.9 . . ?
H23C C23A H23D 108.3 . . ?
C23A O24A C25A 111.5(3) . . ?
C23A O24A K1 118.71(19) . . ?
C25A O24A K1 119.61(18) . . ?
O24A C25A C26A 108.4(3) . . ?
O24A C25A H25A 110.0 . . ?
C26A C25A H25A 110.0 . . ?
O24A C25A H25B 110.0 . . ?
C26A C25A H25B 110.0 . . ?
H25A C25A H25B 108.4 . . ?
N9A C26A C25A 113.8(3) . . ?
N9A C26A H26A 108.8 . . ?
C25A C26A H26A 108.8 . . ?
N9A C26A H26B 108.8 . . ?
C25A C26A H26B 108.8 . . ?
H26A C26A H26B 107.7 . . ?
O6B K2 O15B 125.66(8) . . ?
O6B K2 O24B 92.59(7) . . ?
O15B K2 O24B 137.71(8) . . ?
O6B K2 O3B 60.20(6) . . ?
O15B K2 O3B 98.45(7) . . ?
O24B K2 O3B 117.95(9) . . ?
O6B K2 O12B 100.09(7) . . ?
O15B K2 O12B 59.60(7) . . ?
O24B K2 O12B 100.38(9) . . ?
O3B K2 O12B 136.21(8) . . ?
O6B K2 O21B 127.40(7) . . ?
O15B K2 O21B 100.95(8) . . ?
O24B K2 O21B 58.84(8) . . ?
O3B K2 O21B 93.22(7) . . ?
O12B K2 O21B 126.14(8) . . ?
O6B K2 N9B 61.56(7) . . ?
O15B K2 N9B 118.32(9) . . ?
O24B K2 N9B 60.92(9) . . ?
O3B K2 N9B 121.61(7) . . ?
O12B K2 N9B 59.04(8) . . ?
O21B K2 N9B 119.25(9) . . ?
O6B K2 N18B 119.43(7) . . ?
O15B K2 N18B 60.80(7) . . ?
O24B K2 N18B 119.16(9) . . ?
O3B K2 N18B 59.41(7) . . ?
O12B K2 N18B 120.01(8) . . ?
O21B K2 N18B 60.69(8) . . ?
N9B K2 N18B 178.90(8) . . ?
N18B C1B C2B 112.7(3) . . ?
N18B C1B H1B1 109.1 . . ?
C2B C1B H1B1 109.1 . . ?
N18B C1B H1B2 109.1 . . ?
C2B C1B H1B2 109.1 . . ?
H1B1 C1B H1B2 107.8 . . ?
O3B C2B C1B 107.8(3) . . ?
O3B C2B H2B1 110.1 . . ?
C1B C2B H2B1 110.1 . . ?
O3B C2B H2B2 110.1 . . ?
C1B C2B H2B2 110.1 . . ?
H2B1 C2B H2B2 108.5 . . ?
C2B O3B C4B 111.8(2) . . ?
C2B O3B K2 114.25(17) . . ?
C4B O3B K2 113.63(16) . . ?
O3B C4B C5B 108.5(3) . . ?
O3B C4B H4B1 110.0 . . ?
C5B C4B H4B1 110.0 . . ?
O3B C4B H4B2 110.0 . . ?
C5B C4B H4B2 110.0 . . ?
H4B1 C4B H4B2 108.4 . . ?
O6B C5B C4B 108.2(3) . . ?
O6B C5B H5B1 110.1 . . ?
C4B C5B H5B1 110.1 . . ?
O6B C5B H5B2 110.1 . . ?
C4B C5B H5B2 110.1 . . ?
H5B1 C5B H5B2 108.4 . . ?
C5B O6B C7B 111.0(2) . . ?
C5B O6B K2 116.81(16) . . ?
C7B O6B K2 118.51(17) . . ?
O6B C7B C8B 108.5(3) . . ?
O6B C7B H7B1 110.0 . . ?
C8B C7B H7B1 110.0 . . ?
O6B C7B H7B2 110.0 . . ?
C8B C7B H7B2 110.0 . . ?
H7B1 C7B H7B2 108.4 . . ?
N9B C8B C7B 113.5(3) . . ?
N9B C8B H8B1 108.9 . . ?
C7B C8B H8B1 108.9 . . ?
N9B C8B H8B2 108.9 . . ?
C7B C8B H8B2 108.9 . . ?
H8B1 C8B H8B2 107.7 . . ?
C26B N9B C8B 109.6(3) . . ?
C26B N9B C10B 110.0(3) . . ?
C8B N9B C10B 109.4(3) . . ?
C26B N9B K2 109.7(2) . . ?
C8B N9B K2 106.38(17) . . ?
C10B N9B K2 111.7(2) . . ?
N9B C10B C11B 113.5(3) . . ?
N9B C10B H10C 108.9 . . ?
C11B C10B H10C 108.9 . . ?
N9B C10B H10D 108.9 . . ?
C11B C10B H10D 108.9 . . ?
H10C C10B H10D 107.7 . . ?
O12B C11B C10B 108.3(4) . . ?
O12B C11B H11C 110.0 . . ?
C10B C11B H11C 110.0 . . ?
O12B C11B H11D 110.0 . . ?
C10B C11B H11D 110.0 . . ?
H11C C11B H11D 108.4 . . ?
C11B O12B C13B 111.2(3) . . ?
C11B O12B K2 116.3(2) . . ?
C13B O12B K2 111.1(2) . . ?
O12B C13B C14B 108.4(3) . . ?
O12B C13B H13E 110.0 . . ?
C14B C13B H13E 110.0 . . ?
O12B C13B H13F 110.0 . . ?
C14B C13B H13F 110.0 . . ?
H13E C13B H13F 108.4 . . ?
O15B C14B C13B 109.4(3) . . ?
O15B C14B H14E 109.8 . . ?
C13B C14B H14E 109.8 . . ?
O15B C14B H14F 109.8 . . ?
C13B C14B H14F 109.8 . . ?
H14E C14B H14F 108.2 . . ?
C14B O15B C16B 111.2(3) . . ?
C14B O15B K2 117.0(2) . . ?
C16B O15B K2 114.4(2) . . ?
O15B C16B C17B 108.9(3) . . ?
O15B C16B H16C 109.9 . . ?
C17B C16B H16C 109.9 . . ?
O15B C16B H16D 109.9 . . ?
C17B C16B H16D 109.9 . . ?
H16C C16B H16D 108.3 . . ?
N18B C17B C16B 113.8(3) . . ?
N18B C17B H17E 108.8 . . ?
C16B C17B H17E 108.8 . . ?
N18B C17B H17F 108.8 . . ?
C16B C17B H17F 108.8 . . ?
H17E C17B H17F 107.7 . . ?
C17B N18B C1B 109.1(3) . . ?
C17B N18B C19B 109.6(3) . . ?
C1B N18B C19B 110.8(3) . . ?
C17B N18B K2 108.50(19) . . ?
C1B N18B K2 110.82(17) . . ?
C19B N18B K2 107.9(2) . . ?
N18B C19B C20B 113.5(3) . . ?
N18B C19B H19C 108.9 . . ?
C20B C19B H19C 108.9 . . ?
N18B C19B H19D 108.9 . . ?
C20B C19B H19D 108.9 . . ?
H19C C19B H19D 107.7 . . ?
O21B C20B C19B 109.3(3) . . ?
O21B C20B H20C 109.8 . . ?
C19B C20B H20C 109.8 . . ?
O21B C20B H20D 109.8 . . ?
C19B C20B H20D 109.8 . . ?
H20C C20B H20D 108.3 . . ?
C20B O21B C22B 111.9(3) . . ?
C20B O21B K2 112.9(2) . . ?
C22B O21B K2 110.3(2) . . ?
O21B C22B C23B 109.0(3) . . ?
O21B C22B H22C 109.9 . . ?
C23B C22B H22C 109.9 . . ?
O21B C22B H22D 109.9 . . ?
C23B C22B H22D 109.9 . . ?
H22C C22B H22D 108.3 . . ?
O24B C23B C22B 108.3(3) . . ?
O24B C23B H23E 110.0 . . ?
C22B C23B H23E 110.0 . . ?
O24B C23B H23F 110.0 . . ?
C22B C23B H23F 110.0 . . ?
H23E C23B H23F 108.4 . . ?
C23B O24B C25B 112.0(3) . . ?
C23B O24B K2 119.2(2) . . ?
C25B O24B K2 114.3(3) . . ?
O24B C25B C26B 109.2(3) . . ?
O24B C25B H25C 109.8 . . ?
C26B C25B H25C 109.8 . . ?
O24B C25B H25D 109.8 . . ?
C26B C25B H25D 109.8 . . ?
H25C C25B H25D 108.3 . . ?
N9B C26B C25B 113.9(3) . . ?
N9B C26B H26C 108.8 . . ?
C25B C26B H26C 108.8 . . ?
N9B C26B H26D 108.8 . . ?
C25B C26B H26D 108.8 . . ?
H26C C26B H26D 107.7 . . ?
C2C N1C H1C1 111.1 . . ?
C2C N1C H1C2 104.1 . . ?
H1C1 N1C H1C2 109.2 . . ?
N1C C2C C2C 111.3(5) . 2_767 ?
N1C C2C H2C1 109.4 . . ?
C2C C2C H2C1 109.4 2_767 . ?
N1C C2C H2C2 109.4 . . ?
C2C C2C H2C2 109.4 2_767 . ?
H2C1 C2C H2C2 108.0 . . ?

loop_
_geom_bond_atom_site_label_1
_geom_bond_atom_site_label_2
_geom_bond_distance
_geom_bond_site_symmetry_2
_geom_bond_publ_flag
Bi1 Rh1 2.7549(2) . ?
Bi1 Rh2 2.7559(2) . ?
Bi1 Rh3 2.7641(2) . ?
Bi1 Bi2 2.96867(19) . ?
Bi2 Rh3 2.8885(3) . ?
Bi2 Rh1 2.9079(2) . ?
Bi2 Bi3 2.9592(2) . ?
Bi3 Rh2 2.7276(2) . ?
Bi3 Rh3 2.7437(2) . ?
Bi3 Rh1 2.7598(2) . ?
Rh1 C15 2.131(3) . ?
Rh1 C11 2.145(3) . ?
Rh1 C12 2.163(3) . ?
Rh1 C16 2.168(3) . ?
Rh1 Rh2 2.9316(3) . ?
Rh2 C22 2.138(3) . ?
Rh2 C26 2.144(3) . ?
Rh2 C21 2.146(3) . ?
Rh2 C25 2.152(3) . ?
Rh2 Rh3 2.9383(3) . ?
Rh3 C32 2.139(3) . ?
Rh3 C36 2.142(3) . ?
Rh3 C31 2.152(3) . ?
Rh3 C35 2.168(3) . ?
C11 C12 1.410(4) . ?
C11 C18 1.514(5) . ?
C11 H11 1.0000 . ?
C12 C13 1.521(4) . ?
C12 H12 1.0000 . ?
C13 C14 1.527(4) . ?
C13 H13A 0.9900 . ?
C13 H13B 0.9900 . ?
C14 C15 1.525(4) . ?
C14 H14A 0.9900 . ?
C14 H14B 0.9900 . ?
C15 C16 1.416(4) . ?
C15 H15 1.0000 . ?
C16 C17 1.520(4) . ?
C16 H16 1.0000 . ?
C17 C18 1.523(5) . ?
C17 H17A 0.9900 . ?
C17 H17B 0.9900 . ?
C18 H18A 0.9900 . ?
C18 H18B 0.9900 . ?
C21 C22 1.409(4) . ?
C21 C28 1.517(4) . ?
C21 H21 1.0000 . ?
C22 C23 1.514(4) . ?
C22 H22 1.0000 . ?
C23 C24 1.548(4) . ?
C23 H23A 0.9900 . ?
C23 H23B 0.9900 . ?
C24 C25 1.526(4) . ?
C24 H24A 0.9900 . ?
C24 H24B 0.9900 . ?
C25 C26 1.415(4) . ?
C25 H25 1.0000 . ?
C26 C27 1.516(4) . ?
C26 H26 1.0000 . ?
C27 C28 1.531(4) . ?
C27 H27A 0.9900 . ?
C27 H27B 0.9900 . ?
C28 H28A 0.9900 . ?
C28 H28B 0.9900 . ?
C31 C32 1.415(4) . ?
C31 C38 1.527(5) . ?
C31 H31 1.0000 . ?
C32 C33 1.525(4) . ?
C32 H32 1.0000 . ?
C33 C34 1.511(5) . ?
C33 H33A 0.9900 . ?
C33 H33B 0.9900 . ?
C34 C35 1.513(4) . ?
C34 H34A 0.9900 . ?
C34 H34B 0.9900 . ?
C35 C36 1.422(4) . ?
C35 H35 1.0000 . ?
C36 C37 1.513(5) . ?
C36 H36 1.0000 . ?
C37 C38 1.527(5) . ?
C37 H37A 0.9900 . ?
C37 H37B 0.9900 . ?
C38 H38A 0.9900 . ?
C38 H38B 0.9900 . ?
K1 O24A 2.775(2) . ?
K1 O12A 2.808(2) . ?
K1 O6A 2.812(2) . ?
K1 O21A 2.826(2) . ?
K1 O3A 2.851(2) . ?
K1 O15A 2.871(2) . ?
K1 N9A 3.026(3) . ?
K1 N18A 3.036(3) . ?
C1A N18A 1.468(4) . ?
C1A C2A 1.510(5) . ?
C1A H1A1 0.9900 . ?
C1A H1A2 0.9900 . ?
C2A O3A 1.415(4) . ?
C2A H2A1 0.9900 . ?
C2A H2A2 0.9900 . ?
O3A C4A 1.425(4) . ?
C4A C5A 1.492(5) . ?
C4A H4A1 0.9900 . ?
C4A H4A2 0.9900 . ?
C5A O6A 1.423(4) . ?
C5A H5A1 0.9900 . ?
C5A H5A2 0.9900 . ?
O6A C7A 1.428(5) . ?
C7A C8A 1.510(5) . ?
C7A H7A1 0.9900 . ?
C7A H7A2 0.9900 . ?
C8A N9A 1.459(5) . ?
C8A H8A1 0.9900 . ?
C8A H8A2 0.9900 . ?
N9A C26A 1.468(5) . ?
N9A C10A 1.469(4) . ?
C10A C11A 1.504(5) . ?
C10A H10A 0.9900 . ?
C10A H10B 0.9900 . ?
C11A O12A 1.420(4) . ?
C11A H11A 0.9900 . ?
C11A H11B 0.9900 . ?
O12A C13A 1.421(4) . ?
C13A C14A 1.482(5) . ?
C13A H13C 0.9900 . ?
C13A H13D 0.9900 . ?
C14A O15A 1.420(4) . ?
C14A H14C 0.9900 . ?
C14A H14D 0.9900 . ?
O15A C16A 1.428(4) . ?
C16A C17A 1.508(5) . ?
C16A H16A 0.9900 . ?
C16A H16B 0.9900 . ?
C17A N18A 1.480(4) . ?
C17A H17C 0.9900 . ?
C17A H17D 0.9900 . ?
N18A C19A 1.474(4) . ?
C19A C20A 1.509(4) . ?
C19A H19A 0.9900 . ?
C19A H19B 0.9900 . ?
C20A O21A 1.420(4) . ?
C20A H20A 0.9900 . ?
C20A H20B 0.9900 . ?
O21A C22A 1.428(4) . ?
C22A C23A 1.488(5) . ?
C22A H22A 0.9900 . ?
C22A H22B 0.9900 . ?
C23A O24A 1.411(4) . ?
C23A H23C 0.9900 . ?
C23A H23D 0.9900 . ?
O24A C25A 1.429(4) . ?
C25A C26A 1.501(5) . ?
C25A H25A 0.9900 . ?
C25A H25B 0.9900 . ?
C26A H26A 0.9900 . ?
C26A H26B 0.9900 . ?
K2 O6B 2.727(2) . ?
K2 O15B 2.795(2) . ?
K2 O24B 2.813(3) . ?
K2 O3B 2.835(2) . ?
K2 O12B 2.892(3) . ?
K2 O21B 2.911(3) . ?
K2 N9B 2.998(3) . ?
K2 N18B 3.030(3) . ?
C1B N18B 1.471(4) . ?
C1B C2B 1.508(5) . ?
C1B H1B1 0.9900 . ?
C1B H1B2 0.9900 . ?
C2B O3B 1.422(4) . ?
C2B H2B1 0.9900 . ?
C2B H2B2 0.9900 . ?
O3B C4B 1.431(4) . ?
C4B C5B 1.491(5) . ?
C4B H4B1 0.9900 . ?
C4B H4B2 0.9900 . ?
C5B O6B 1.416(4) . ?
C5B H5B1 0.9900 . ?
C5B H5B2 0.9900 . ?
O6B C7B 1.424(3) . ?
C7B C8B 1.506(5) . ?
C7B H7B1 0.9900 . ?
C7B H7B2 0.9900 . ?
C8B N9B 1.469(4) . ?
C8B H8B1 0.9900 . ?
C8B H8B2 0.9900 . ?
N9B C26B 1.467(5) . ?
N9B C10B 1.472(5) . ?
C10B C11B 1.489(7) . ?
C10B H10C 0.9900 . ?
C10B H10D 0.9900 . ?
C11B O12B 1.419(4) . ?
C11B H11C 0.9900 . ?
C11B H11D 0.9900 . ?
O12B C13B 1.431(5) . ?
C13B C14B 1.482(6) . ?
C13B H13E 0.9900 . ?
C13B H13F 0.9900 . ?
C14B O15B 1.410(4) . ?
C14B H14E 0.9900 . ?
C14B H14F 0.9900 . ?
O15B C16B 1.426(5) . ?
C16B C17B 1.505(5) . ?
C16B H16C 0.9900 . ?
C16B H16D 0.9900 . ?
C17B N18B 1.468(4) . ?
C17B H17E 0.9900 . ?
C17B H17F 0.9900 . ?
N18B C19B 1.478(5) . ?
C19B C20B 1.504(6) . ?
C19B H19C 0.9900 . ?
C19B H19D 0.9900 . ?
C20B O21B 1.417(5) . ?
C20B H20C 0.9900 . ?
C20B H20D 0.9900 . ?
O21B C22B 1.435(5) . ?
C22B C23B 1.486(7) . ?
C22B H22C 0.9900 . ?
C22B H22D 0.9900 . ?
C23B O24B 1.414(5) . ?
C23B H23E 0.9900 . ?
C23B H23F 0.9900 . ?
O24B C25B 1.433(6) . ?
C25B C26B 1.502(6) . ?
C25B H25C 0.9900 . ?
C25B H25D 0.9900 . ?
C26B H26C 0.9900 . ?
C26B H26D 0.9900 . ?
N1C C2C 1.459(7) . ?
N1C H1C1 0.9024 . ?
N1C H1C2 0.9084 . ?
C2C C2C 1.496(10) 2_767 ?
C2C H2C1 0.9900 . ?
C2C H2C2 0.9900 . ?

loop_
_geom_torsion_atom_site_label_1
_geom_torsion_atom_site_label_2
_geom_torsion_atom_site_label_3
_geom_torsion_atom_site_label_4
_geom_torsion
_geom_torsion_site_symmetry_1
_geom_torsion_site_symmetry_2
_geom_torsion_site_symmetry_3
_geom_torsion_site_symmetry_4
_geom_torsion_publ_flag
C18 C11 C12 C13 -2.1(4) . . . . ?
Rh1 C11 C12 C13 -105.5(3) . . . . ?
C18 C11 C12 Rh1 103.4(3) . . . . ?
C11 C12 C13 C14 92.0(3) . . . . ?
Rh1 C12 C13 C14 11.7(3) . . . . ?
C12 C13 C14 C15 -28.7(4) . . . . ?
C13 C14 C15 C16 -50.1(4) . . . . ?
C13 C14 C15 Rh1 32.0(3) . . . . ?
C14 C15 C16 C17 -1.9(4) . . . . ?
Rh1 C15 C16 C17 -105.4(3) . . . . ?
C14 C15 C16 Rh1 103.5(3) . . . . ?
C15 C16 C17 C18 92.2(3) . . . . ?
Rh1 C16 C17 C18 12.9(3) . . . . ?
C12 C11 C18 C17 -49.9(4) . . . . ?
Rh1 C11 C18 C17 31.7(3) . . . . ?
C16 C17 C18 C11 -29.3(4) . . . . ?
C28 C21 C22 C23 2.4(4) . . . . ?
Rh2 C21 C22 C23 -103.2(2) . . . . ?
C28 C21 C22 Rh2 105.6(2) . . . . ?
C21 C22 C23 C24 48.2(4) . . . . ?
Rh2 C22 C23 C24 -32.3(3) . . . . ?
C22 C23 C24 C25 29.2(4) . . . . ?
C23 C24 C25 C26 -93.6(3) . . . . ?
C23 C24 C25 Rh2 -12.2(3) . . . . ?
C24 C25 C26 C27 4.0(4) . . . . ?
Rh2 C25 C26 C27 -101.7(3) . . . . ?
C24 C25 C26 Rh2 105.7(3) . . . . ?
C25 C26 C27 C28 44.6(4) . . . . ?
Rh2 C26 C27 C28 -35.4(3) . . . . ?
C22 C21 C28 C27 -96.7(3) . . . . ?
Rh2 C21 C28 C27 -15.8(3) . . . . ?
C26 C27 C28 C21 33.8(3) . . . . ?
C38 C31 C32 C33 -1.6(5) . . . . ?
Rh3 C31 C32 C33 102.9(3) . . . . ?
C38 C31 C32 Rh3 -104.5(3) . . . . ?
C31 C32 C33 C34 -49.5(4) . . . . ?
Rh3 C32 C33 C34 31.8(4) . . . . ?
C32 C33 C34 C35 -29.9(4) . . . . ?
C33 C34 C35 C36 93.6(4) . . . . ?
C33 C34 C35 Rh3 13.8(4) . . . . ?
C34 C35 C36 C37 -2.0(4) . . . . ?
Rh3 C35 C36 C37 103.8(3) . . . . ?
C34 C35 C36 Rh3 -105.8(3) . . . . ?
C35 C36 C37 C38 -54.2(4) . . . . ?
Rh3 C36 C37 C38 27.1(4) . . . . ?
C36 C37 C38 C31 -22.9(4) . . . . ?
C32 C31 C38 C37 87.4(4) . . . . ?
Rh3 C31 C38 C37 7.4(4) . . . . ?
N18A C1A C2A O3A -64.1(4) . . . . ?
C1A C2A O3A C4A -178.7(3) . . . . ?
C1A C2A O3A K1 52.2(3) . . . . ?
C2A O3A C4A C5A 177.4(3) . . . . ?
K1 O3A C4A C5A -50.5(3) . . . . ?
O3A C4A C5A O6A 69.0(4) . . . . ?
C4A C5A O6A C7A 178.9(3) . . . . ?
C4A C5A O6A K1 -49.4(3) . . . . ?
C5A O6A C7A C8A -175.1(3) . . . . ?
K1 O6A C7A C8A 54.7(3) . . . . ?
O6A C7A C8A N9A -67.2(4) . . . . ?
C7A C8A N9A C26A -77.5(4) . . . . ?
C7A C8A N9A C10A 161.5(3) . . . . ?
C7A C8A N9A K1 43.0(4) . . . . ?
C8A N9A C10A C11A -73.0(4) . . . . ?
C26A N9A C10A C11A 166.0(3) . . . . ?
K1 N9A C10A C11A 46.0(3) . . . . ?
N9A C10A C11A O12A -65.2(4) . . . . ?
C10A C11A O12A C13A -179.3(3) . . . . ?
C10A C11A O12A K1 48.5(3) . . . . ?
C11A O12A C13A C14A 171.1(3) . . . . ?
K1 O12A C13A C14A -54.1(3) . . . . ?
O12A C13A C14A O15A 66.5(3) . . . . ?
C13A C14A O15A C16A -178.3(3) . . . . ?
C13A C14A O15A K1 -43.9(3) . . . . ?
C14A O15A C16A C17A -171.3(3) . . . . ?
K1 O15A C16A C17A 55.3(3) . . . . ?
O15A C16A C17A N18A -65.1(3) . . . . ?
C2A C1A N18A C19A 159.5(3) . . . . ?
C2A C1A N18A C17A -79.4(3) . . . . ?
C2A C1A N18A K1 41.8(3) . . . . ?
C16A C17A N18A C1A 161.7(3) . . . . ?
C16A C17A N18A C19A -77.0(3) . . . . ?
C16A C17A N18A K1 40.4(3) . . . . ?
C1A N18A C19A C20A -72.1(3) . . . . ?
C17A N18A C19A C20A 167.2(3) . . . . ?
K1 N18A C19A C20A 47.8(3) . . . . ?
N18A C19A C20A O21A -66.5(4) . . . . ?
C19A C20A O21A C22A 175.6(3) . . . . ?
C19A C20A O21A K1 47.3(3) . . . . ?
C20A O21A C22A C23A 170.0(3) . . . . ?
K1 O21A C22A C23A -57.8(3) . . . . ?
O21A C22A C23A O24A 63.5(4) . . . . ?
C22A C23A O24A C25A 178.2(3) . . . . ?
C22A C23A O24A K1 -36.6(3) . . . . ?
C23A O24A C25A C26A -162.7(3) . . . . ?
K1 O24A C25A C26A 52.4(3) . . . . ?
C8A N9A C26A C25A 159.2(3) . . . . ?
C10A N9A C26A C25A -79.1(3) . . . . ?
K1 N9A C26A C25A 39.6(3) . . . . ?
O24A C25A C26A N9A -61.2(3) . . . . ?
N18B C1B C2B O3B 66.0(3) . . . . ?
C1B C2B O3B C4B 167.4(3) . . . . ?
C1B C2B O3B K2 -61.7(3) . . . . ?
C2B O3B C4B C5B 177.6(3) . . . . ?
K2 O3B C4B C5B 46.4(3) . . . . ?
O3B C4B C5B O6B -64.7(3) . . . . ?
C4B C5B O6B C7B -168.3(3) . . . . ?
C4B C5B O6B K2 51.7(3) . . . . ?
C5B O6B C7B C8B 170.8(3) . . . . ?
K2 O6B C7B C8B -49.9(3) . . . . ?
O6B C7B C8B N9B 66.2(4) . . . . ?
C7B C8B N9B C26B 72.4(4) . . . . ?
C7B C8B N9B C10B -166.9(3) . . . . ?
C7B C8B N9B K2 -46.1(3) . . . . ?
C26B N9B C10B C11B -163.6(3) . . . . ?
C8B N9B C10B C11B 76.0(4) . . . . ?
K2 N9B C10B C11B -41.5(4) . . . . ?
N9B C10B C11B O12B 64.5(4) . . . . ?
C10B C11B O12B C13B 177.7(3) . . . . ?
C10B C11B O12B K2 -53.8(4) . . . . ?
C11B O12B C13B C14B -175.3(3) . . . . ?
K2 O12B C13B C14B 53.5(3) . . . . ?
O12B C13B C14B O15B -67.3(4) . . . . ?
C13B C14B O15B C16B -180.0(3) . . . . ?
C13B C14B O15B K2 46.1(4) . . . . ?
C14B O15B C16B C17B 166.0(3) . . . . ?
K2 O15B C16B C17B -58.9(4) . . . . ?
O15B C16B C17B N18B 66.7(5) . . . . ?
C16B C17B N18B C1B -158.8(3) . . . . ?
C16B C17B N18B C19B 79.7(4) . . . . ?
C16B C17B N18B K2 -38.0(4) . . . . ?
C2B C1B N18B C17B 83.4(3) . . . . ?
C2B C1B N18B C19B -155.9(3) . . . . ?
C2B C1B N18B K2 -36.0(3) . . . . ?
C17B N18B C19B C20B -163.3(3) . . . . ?
C1B N18B C19B C20B 76.3(4) . . . . ?
K2 N18B C19B C20B -45.3(3) . . . . ?
N18B C19B C20B O21B 71.2(4) . . . . ?
C19B C20B O21B C22B 179.8(3) . . . . ?
C19B C20B O21B K2 -55.1(3) . . . . ?
C20B O21B C22B C23B -176.7(3) . . . . ?
K2 O21B C22B C23B 56.8(3) . . . . ?
O21B C22B C23B O24B -66.1(4) . . . . ?
C22B C23B O24B C25B 178.9(3) . . . . ?
C22B C23B O24B K2 41.7(4) . . . . ?
C23B O24B C25B C26B 164.0(4) . . . . ?
K2 O24B C25B C26B -56.6(4) . . . . ?
C8B N9B C26B C25B -154.8(4) . . . . ?
C10B N9B C26B C25B 84.9(4) . . . . ?
K2 N9B C26B C25B -38.3(4) . . . . ?
O24B C25B C26B N9B 65.3(5) . . . . ?
